data_1520037
loop_
_publ_author_name
'Abherv\'e, Alexandre'
'Ma\~nas-Valero, Samuel'
'Clemente-Le\'on, Miguel'
'Coronado, Eugenio'

_publ_section_title
;
 Graphene related magnetic materials: micromechanical exfoliation of 2D
 layered magnets based on bimetallic anilate complexes with inserted
 [FeIII(acac2-trien)]+and [FeIII(sal2-trien)]+molecules
;
_journal_issue 8
_journal_name_full 'Chem. Sci.'
_journal_page_first 4665
_journal_paper_doi 10.1039/C5SC00957J
_journal_volume 6
_journal_year 2015
_chemical_formula_sum 'C38 H34 Br6 Cr Ga Mn N6 O14'
_chemical_formula_weight 1454.77
_chemical_name_systematic
;
 ?
;
_space_group_crystal_system monoclinic
_space_group_IT_number 15
_space_group_name_Hall '-C 2yc'
_space_group_name_H-M_alt 'C 1 2/c 1'
_symmetry_space_group_name_Hall '-C 2yc'
_symmetry_space_group_name_H-M 'C 1 2/c 1'
_atom_sites_solution_hydrogens geom
_audit_creation_method SHELXL-2013
_audit_update_record
;
2015-03-16 deposited with the CCDC.
2015-05-22 downloaded from the CCDC.
;
_cell_angle_alpha 90
_cell_angle_beta 104.296(3)
_cell_angle_gamma 90
_cell_formula_units_Z 4
_cell_length_a 14.1613(4)
_cell_length_b 23.0839(6)
_cell_length_c 14.8676(5)
_cell_measurement_reflns_used 4696
_cell_measurement_temperature 120(2)
_cell_measurement_theta_max 21.7110
_cell_measurement_theta_min 3.1830
_cell_volume 4709.7(2)
_computing_structure_refinement 'SHELXL-2013 (Sheldrick, 2013)'
_diffrn_ambient_temperature 120(2)
_diffrn_measured_fraction_theta_full 0.999
_diffrn_measured_fraction_theta_max 0.999
_diffrn_measurement_device_type 'SuperNova, Single source at offset), Sapphire3'
_diffrn_radiation_monochromator mirror
_diffrn_radiation_source 'SuperNova (Mo) X-ray Source'
_diffrn_radiation_type MoK\a
_diffrn_radiation_wavelength 0.71073
_diffrn_reflns_av_R_equivalents 0.1654
_diffrn_reflns_av_unetI/netI 0.0792
_diffrn_reflns_laue_measured_fraction_full 0.999
_diffrn_reflns_laue_measured_fraction_max 0.999
_diffrn_reflns_limit_h_max 17
_diffrn_reflns_limit_h_min -17
_diffrn_reflns_limit_k_max 28
_diffrn_reflns_limit_k_min -28
_diffrn_reflns_limit_l_max 18
_diffrn_reflns_limit_l_min -18
_diffrn_reflns_number 59295
_diffrn_reflns_point_group_measured_fraction_full 0.999
_diffrn_reflns_point_group_measured_fraction_max 0.999
_diffrn_reflns_theta_full 25.242
_diffrn_reflns_theta_max 26.380
_diffrn_reflns_theta_min 2.969
_exptl_absorpt_coefficient_mu 6.220
_exptl_absorpt_correction_T_max 1.00000
_exptl_absorpt_correction_T_min 0.75481
_exptl_absorpt_correction_type multi-scan
_exptl_absorpt_process_details
;
CrysAlisPro, Agilent Technologies,
Version 1.171.36.24 (release 03-12-2012 CrysAlis171 .NET)
(compiled Dec  3 2012,18:21:49)
Empirical absorption correction using spherical harmonics,
 implemented in SCALE3 ABSPACK scaling algorithm.
;
_exptl_crystal_colour violet
_exptl_crystal_density_diffrn 2.052
_exptl_crystal_description prism
_exptl_crystal_F_000 2824
_exptl_crystal_size_max 0.060
_exptl_crystal_size_mid 0.040
_exptl_crystal_size_min 0.030
_refine_diff_density_max 1.235
_refine_diff_density_min -0.849
_refine_diff_density_rms 0.175
_refine_ls_extinction_method none
_refine_ls_goodness_of_fit_ref 1.003
_refine_ls_hydrogen_treatment constr
_refine_ls_matrix_type full
_refine_ls_number_parameters 305
_refine_ls_number_reflns 4825
_refine_ls_number_restraints 0
_refine_ls_restrained_S_all 1.003
_refine_ls_R_factor_all 0.0966
_refine_ls_R_factor_gt 0.0543
_refine_ls_shift/su_max 0.001
_refine_ls_shift/su_mean 0.000
_refine_ls_structure_factor_coef Fsqd
_refine_ls_weighting_details 'w=1/[\s^2^(Fo^2^)+(0.0686P)^2^] where P=(Fo^2^+2Fc^2^)/3'
_refine_ls_weighting_scheme calc
_refine_ls_wR_factor_gt 0.1201
_refine_ls_wR_factor_ref 0.1394
_reflns_Friedel_coverage 0.000
_reflns_number_gt 3197
_reflns_number_total 4825
_reflns_threshold_expression 'I > 2\s(I)'
_cod_data_source_file c5sc00957j2.cif
_cod_data_source_block shelx
_cod_depositor_comments 'Adding full bibliography for 1520035--1520037.cif.'
_cod_database_code 1520037
_shelx_space_group_comment
;
The symmetry employed for this shelxl refinement is uniquely defined
by the following loop, which should always be used as a source of
symmetry information in preference to the above space-group names.
They are only intended as comments.
;
_shelx_estimated_absorpt_t_min 0.707
_shelx_estimated_absorpt_t_max 0.835
_shelxl_version_number 2013-4

loop_
_space_group_symop_operation_xyz
'x, y, z'
'-x, y, -z+1/2'
'x+1/2, y+1/2, z'
'-x+1/2, y+1/2, -z+1/2'
'-x, -y, -z'
'x, -y, z-1/2'
'-x+1/2, -y+1/2, -z'
'x+1/2, -y+1/2, z-1/2'

loop_
_atom_site_label
_atom_site_type_symbol
_atom_site_fract_x
_atom_site_fract_y
_atom_site_fract_z
_atom_site_U_iso_or_equiv
_atom_site_adp_type
_atom_site_occupancy
_atom_site_site_symmetry_order
_atom_site_calc_flag
_atom_site_refinement_flags_posn
_atom_site_refinement_flags_adp
_atom_site_refinement_flags_occupancy
C1 C 0.1556(5) 0.4584(3) 0.7058(5) 0.0214(15) Uani 1 1 d . . .
C2 C 0.2109(5) 0.4216(3) 0.6641(4) 0.0197(15) Uani 1 1 d . . .
C3 C 0.3088(5) 0.4128(3) 0.7052(5) 0.0209(15) Uani 1 1 d . . .
C4 C 0.3573(5) 0.4424(3) 0.7973(4) 0.0182(14) Uani 1 1 d . . .
C5 C 0.3028(4) 0.4763(3) 0.8419(4) 0.0153(14) Uani 1 1 d . . .
C6 C 0.2039(5) 0.4873(3) 0.8006(5) 0.0221(15) Uani 1 1 d . . .
C7 C 0.0111(5) 0.6552(3) 0.7015(5) 0.0214(15) Uani 1 1 d . . .
C8 C 0.0278(5) 0.7086(3) 0.6620(4) 0.0197(15) Uani 1 1 d . . .
C9 C 0.5159(5) 0.2600(3) 0.7044(5) 0.0202(15) Uani 1 1 d . . .
C10 C -0.1678(5) 0.7237(3) 0.1810(5) 0.0253(16) Uani 1 1 d . . .
C11 C -0.2108(6) 0.7380(3) 0.2491(5) 0.0349(19) Uani 1 1 d . . .
H11 H -0.2727 0.7211 0.2458 0.042 Uiso 1 1 calc R U .
C12 C -0.1744(5) 0.7749(3) 0.3240(5) 0.0340(19) Uani 1 1 d . . .
C13 C -0.0558(5) 0.8362(3) 0.4223(5) 0.0335(18) Uani 1 1 d . . .
H13A H -0.0595 0.8136 0.4779 0.040 Uiso 1 1 calc R U .
H13B H -0.0977 0.8709 0.4189 0.040 Uiso 1 1 calc R U .
C14 C 0.0481(6) 0.8543(3) 0.4291(5) 0.0344(19) Uani 1 1 d . . .
H14A H 0.0645 0.8880 0.4711 0.041 Uiso 1 1 calc R U .
H14B H 0.0926 0.8221 0.4557 0.041 Uiso 1 1 calc R U .
C15 C 0.0104(6) 0.9237(3) 0.3005(5) 0.038(2) Uani 1 1 d . . .
H15A H -0.0512 0.9268 0.3203 0.046 Uiso 1 1 calc R U .
H15B H 0.0516 0.9575 0.3255 0.046 Uiso 1 1 calc R U .
C16 C -0.2149(6) 0.6808(4) 0.1087(6) 0.044(2) Uani 1 1 d . . .
H16A H -0.1746 0.6757 0.0644 0.065 Uiso 1 1 calc R U .
H16B H -0.2795 0.6949 0.0759 0.065 Uiso 1 1 calc R U .
H16C H -0.2216 0.6436 0.1383 0.065 Uiso 1 1 calc R U .
C17 C -0.2367(6) 0.7853(4) 0.3926(6) 0.055(3) Uani 1 1 d . . .
H17A H -0.2026 0.8118 0.4414 0.083 Uiso 1 1 calc R U .
H17B H -0.2485 0.7484 0.4206 0.083 Uiso 1 1 calc R U .
H17C H -0.2991 0.8025 0.3600 0.083 Uiso 1 1 calc R U .
C100 C 0.3895(6) 0.9476(3) 0.4898(5) 0.038(2) Uani 1 1 d . . .
H10A H 0.4490 0.9257 0.4911 0.057 Uiso 1 1 calc R U .
H10B H 0.3677 0.9395 0.5462 0.057 Uiso 1 1 calc R U .
H10C H 0.4027 0.9892 0.4866 0.057 Uiso 1 1 calc R U .
C101 C 0.3140(6) 0.9308(3) 0.4092(6) 0.037(2) Uani 1 1 d . . .
N1 N -0.0896(4) 0.8007(2) 0.3385(4) 0.0252(14) Uani 1 1 d . . .
N2 N 0.0617(4) 0.8694(2) 0.3376(4) 0.0254(14) Uani 1 1 d . . .
H2 H 0.1328 0.8729 0.3404 0.031 Uiso 1 1 calc R U .
N100 N 0.2551(5) 0.9186(3) 0.3442(5) 0.0466(19) Uani 1 1 d . . .
O1 O 0.0668(3) 0.46993(19) 0.6731(3) 0.0246(11) Uani 1 1 d . . .
O2 O 0.1490(3) 0.51861(19) 0.8326(3) 0.0202(10) Uani 1 1 d . . .
O3 O 0.3652(3) 0.38024(19) 0.6730(3) 0.0225(11) Uani 1 1 d . . .
O4 O 0.4489(3) 0.43246(18) 0.8258(3) 0.0205(10) Uani 1 1 d . . .
O5 O 0.5302(3) 0.31075(18) 0.6748(3) 0.0214(10) Uani 1 1 d . . .
O6 O 0.0159(3) 0.60695(19) 0.6672(3) 0.0229(11) Uani 1 1 d . . .
O7 O -0.0858(3) 0.7433(2) 0.1699(3) 0.0283(12) Uani 1 1 d . . .
Cr Cr 0.5000 0.37540(6) 0.7500 0.0188(4) Uani 1 2 d S T P
Mn Mn 0.0000 0.53113(6) 0.7500 0.0205(3) Uani 1 2 d S T P
Ga Ga 0.0000 0.79845(4) 0.2500 0.0215(3) Uani 1 2 d S T P
Br1 Br 0.15247(5) 0.38452(3) 0.55185(5) 0.0343(2) Uani 1 1 d . . .
Br2 Br 0.35926(5) 0.50926(3) 0.95839(5) 0.02431(19) Uani 1 1 d . . .
Br3 Br 0.05966(6) 0.70964(3) 0.54628(5) 0.0284(2) Uani 1 1 d . . .

loop_
_atom_site_aniso_label
_atom_site_aniso_U_11
_atom_site_aniso_U_22
_atom_site_aniso_U_33
_atom_site_aniso_U_23
_atom_site_aniso_U_13
_atom_site_aniso_U_12
C1 0.016(4) 0.021(4) 0.027(4) -0.001(3) 0.006(3) -0.006(3)
C2 0.018(4) 0.018(4) 0.024(4) -0.003(3) 0.006(3) -0.004(3)
C3 0.015(3) 0.018(3) 0.033(4) 0.001(3) 0.013(3) -0.001(3)
C4 0.018(4) 0.015(3) 0.020(4) 0.002(3) 0.001(3) -0.001(3)
C5 0.012(3) 0.018(3) 0.016(3) -0.001(3) 0.003(3) -0.006(3)
C6 0.021(4) 0.015(3) 0.031(4) 0.003(3) 0.009(3) -0.004(3)
C7 0.013(3) 0.021(4) 0.031(4) -0.002(3) 0.009(3) -0.006(3)
C8 0.018(4) 0.026(4) 0.017(3) -0.003(3) 0.006(3) 0.002(3)
C9 0.013(3) 0.017(4) 0.034(4) 0.003(3) 0.012(3) -0.001(3)
C10 0.017(4) 0.020(4) 0.039(4) -0.002(3) 0.008(3) -0.007(3)
C11 0.025(4) 0.037(5) 0.044(5) -0.003(4) 0.010(4) -0.013(4)
C12 0.023(4) 0.038(5) 0.043(5) 0.003(4) 0.012(4) 0.004(4)
C13 0.034(5) 0.025(4) 0.041(5) 0.005(3) 0.010(4) -0.002(3)
C14 0.046(5) 0.024(4) 0.033(5) -0.002(3) 0.007(4) -0.003(4)
C15 0.050(5) 0.014(4) 0.051(5) 0.004(3) 0.013(4) 0.003(4)
C16 0.036(5) 0.045(5) 0.054(6) -0.007(4) 0.019(4) -0.019(4)
C17 0.034(5) 0.091(8) 0.050(6) -0.012(5) 0.027(5) -0.010(5)
C100 0.054(6) 0.028(4) 0.039(5) -0.003(4) 0.025(4) -0.002(4)
C101 0.026(4) 0.031(4) 0.058(6) 0.008(4) 0.021(4) -0.003(4)
N1 0.024(3) 0.019(3) 0.033(4) -0.004(3) 0.008(3) 0.003(3)
N2 0.026(3) 0.017(3) 0.033(4) 0.001(3) 0.005(3) -0.002(3)
N100 0.034(4) 0.045(5) 0.058(5) 0.003(4) 0.006(4) -0.010(4)
O1 0.019(3) 0.022(3) 0.034(3) -0.007(2) 0.009(2) 0.002(2)
O2 0.017(2) 0.021(3) 0.025(3) -0.002(2) 0.010(2) 0.002(2)
O3 0.014(2) 0.022(3) 0.033(3) -0.007(2) 0.010(2) -0.003(2)
O4 0.017(2) 0.013(2) 0.032(3) 0.002(2) 0.005(2) 0.0017(19)
O5 0.018(3) 0.019(2) 0.030(3) 0.002(2) 0.013(2) 0.002(2)
O6 0.027(3) 0.016(2) 0.030(3) -0.003(2) 0.014(2) -0.002(2)
O7 0.024(3) 0.025(3) 0.038(3) -0.008(2) 0.012(2) -0.008(2)
Cr 0.0128(8) 0.0134(8) 0.0318(9) 0.000 0.0086(7) 0.000
Mn 0.0147(8) 0.0163(7) 0.0325(9) 0.000 0.0098(6) 0.000
Ga 0.0179(6) 0.0172(6) 0.0313(6) 0.000 0.0098(5) 0.000
Br1 0.0238(4) 0.0374(5) 0.0390(5) -0.0183(4) 0.0027(3) 0.0027(3)
Br2 0.0229(4) 0.0225(4) 0.0272(4) -0.0025(3) 0.0055(3) -0.0013(3)
Br3 0.0384(5) 0.0202(4) 0.0326(4) -0.0007(3) 0.0200(3) -0.0028(3)

loop_
_atom_type_symbol
_atom_type_description
_atom_type_scat_dispersion_real
_atom_type_scat_dispersion_imag
_atom_type_scat_source
C C 0.0033 0.0016 'International Tables Vol C Tables 4.2.6.8 and 6.1.1.4'
H H 0.0000 0.0000 'International Tables Vol C Tables 4.2.6.8 and 6.1.1.4'
N N 0.0061 0.0033 'International Tables Vol C Tables 4.2.6.8 and 6.1.1.4'
O O 0.0106 0.0060 'International Tables Vol C Tables 4.2.6.8 and 6.1.1.4'
Cr Cr 0.3209 0.6236 'International Tables Vol C Tables 4.2.6.8 and 6.1.1.4'
Mn Mn 0.3368 0.7283 'International Tables Vol C Tables 4.2.6.8 and 6.1.1.4'
Ga Ga 0.2307 1.6083 'International Tables Vol C Tables 4.2.6.8 and 6.1.1.4'
Br Br -0.2901 2.4595 'International Tables Vol C Tables 4.2.6.8 and 6.1.1.4'

loop_
_geom_angle_atom_site_label_1
_geom_angle_atom_site_label_2
_geom_angle_atom_site_label_3
_geom_angle
_geom_angle_site_symmetry_1
_geom_angle_site_symmetry_3
O1 C1 C2 124.9(6) . .
O1 C1 C6 115.6(6) . .
C2 C1 C6 119.5(6) . .
C3 C2 C1 120.1(6) . .
C3 C2 Br1 120.0(5) . .
C1 C2 Br1 119.9(5) . .
O3 C3 C2 124.9(6) . .
O3 C3 C4 114.5(5) . .
C2 C3 C4 120.5(6) . .
O4 C4 C5 125.8(6) . .
O4 C4 C3 114.1(5) . .
C5 C4 C3 120.1(6) . .
C4 C5 C6 120.5(6) . .
C4 C5 Br2 120.7(5) . .
C6 C5 Br2 118.7(5) . .
O2 C6 C5 126.1(6) . .
O2 C6 C1 114.9(6) . .
C5 C6 C1 119.0(6) . .
O6 C7 C8 125.8(6) . .
O6 C7 C7 115.4(4) . 2_556
C8 C7 C7 118.7(4) . 2_556
C9 C8 C7 120.8(6) 3_455 .
C9 C8 Br3 119.5(5) 3_455 .
C7 C8 Br3 119.6(5) . .
O5 C9 C8 125.7(6) . 3_545
O5 C9 C9 114.1(4) . 2_656
C8 C9 C9 120.2(4) 3_545 2_656
O7 C10 C11 126.7(7) . .
O7 C10 C16 113.3(6) . .
C11 C10 C16 120.0(6) . .
C10 C11 C12 127.1(7) . .
N1 C12 C11 123.5(7) . .
N1 C12 C17 118.4(7) . .
C11 C12 C17 118.1(7) . .
N1 C13 C14 108.6(6) . .
N2 C14 C13 110.8(6) . .
C15 C15 N2 109.8(5) 2 .
N100 C101 C100 178.3(9) . .
C12 N1 C13 119.1(6) . .
C12 N1 Ga 124.9(5) . .
C13 N1 Ga 115.9(4) . .
C14 N2 C15 112.5(6) . .
C14 N2 Ga 104.8(4) . .
C15 N2 Ga 109.4(4) . .
C1 O1 Mn 117.2(4) . .
C6 O2 Mn 118.2(4) . .
C3 O3 Cr 115.0(4) . .
C4 O4 Cr 114.4(4) . .
C9 O5 Cr 114.9(4) . .
C7 O6 Mn 117.8(4) . .
C10 O7 Ga 126.5(5) . .
O3 Cr O3 173.5(3) . 2_656
O3 Cr O5 93.29(18) . 2_656
O3 Cr O5 91.61(18) 2_656 2_656
O3 Cr O5 91.61(18) . .
O3 Cr O5 93.30(18) 2_656 .
O5 Cr O5 81.8(3) 2_656 .
O3 Cr O4 93.97(18) . 2_656
O3 Cr O4 81.69(18) 2_656 2_656
O5 Cr O4 169.98(18) 2_656 2_656
O5 Cr O4 91.14(18) . 2_656
O3 Cr O4 81.69(18) . .
O3 Cr O4 93.97(18) 2_656 .
O5 Cr O4 91.14(18) 2_656 .
O5 Cr O4 169.98(18) . .
O4 Cr O4 96.7(3) 2_656 .
O1 Mn O1 99.0(2) 2_556 .
O1 Mn O2 73.99(17) 2_556 2_556
O1 Mn O2 95.96(17) . 2_556
O1 Mn O2 95.96(17) 2_556 .
O1 Mn O2 73.99(16) . .
O2 Mn O2 164.8(2) 2_556 .
O1 Mn O6 96.06(17) 2_556 2_556
O1 Mn O6 159.36(17) . 2_556
O2 Mn O6 101.74(17) 2_556 2_556
O2 Mn O6 90.51(16) . 2_556
O1 Mn O6 159.36(17) 2_556 .
O1 Mn O6 96.06(17) . .
O2 Mn O6 90.51(16) 2_556 .
O2 Mn O6 101.74(17) . .
O6 Mn O6 73.4(2) 2_556 .
O7 Ga O7 98.5(3) . 2
O7 Ga N1 90.9(2) . 2
O7 Ga N1 91.0(2) 2 2
O7 Ga N1 91.0(2) . .
O7 Ga N1 90.9(2) 2 .
N1 Ga N1 177.0(3) 2 .
O7 Ga N2 166.1(2) . .
O7 Ga N2 91.6(2) 2 .
N1 Ga N2 98.4(2) 2 .
N1 Ga N2 79.3(2) . .
O7 Ga N2 91.6(2) . 2
O7 Ga N2 166.1(2) 2 2
N1 Ga N2 79.3(2) 2 2
N1 Ga N2 98.4(2) . 2
N2 Ga N2 80.1(3) . 2

loop_
_geom_bond_atom_site_label_1
_geom_bond_atom_site_label_2
_geom_bond_distance
_geom_bond_site_symmetry_2
C1 O1 1.259(8) .
C1 C2 1.400(9) .
C1 C6 1.557(9) .
C2 C3 1.384(9) .
C2 Br1 1.876(6) .
C3 O3 1.273(7) .
C3 C4 1.533(9) .
C4 O4 1.283(7) .
C4 C5 1.378(9) .
C5 C6 1.407(9) .
C5 Br2 1.880(6) .
C6 O2 1.239(8) .
C7 O6 1.234(7) .
C7 C8 1.410(9) .
C7 C7 1.551(13) 2_556
C8 C9 1.372(9) 3_455
C8 Br3 1.884(6) .
C9 O5 1.286(7) .
C9 C8 1.372(9) 3_545
C9 C9 1.531(13) 2_656
C10 O7 1.293(8) .
C10 C11 1.344(10) .
C10 C16 1.494(10) .
C11 C12 1.396(10) .
C12 N1 1.311(9) .
C12 C17 1.524(10) .
C13 N1 1.469(9) .
C13 C14 1.508(10) .
C14 N2 1.464(9) .
C15 C15 1.457(15) 2
C15 N2 1.484(8) .
C100 C101 1.448(11) .
C101 N100 1.144(10) .
N1 Ga 2.041(6) .
N2 Ga 2.140(5) .
O1 Mn 2.175(4) .
O2 Mn 2.183(4) .
O3 Cr 1.972(4) .
O4 Cr 1.983(4) .
O5 Cr 1.974(4) .
O6 Mn 2.183(4) .
O7 Ga 1.949(5) .
Cr O3 1.972(4) 2_656
Cr O5 1.974(4) 2_656
Cr O4 1.983(4) 2_656
Mn O1 2.175(4) 2_556
Mn O2 2.183(4) 2_556
Mn O6 2.183(4) 2_556
Ga O7 1.949(5) 2
Ga N1 2.041(6) 2
Ga N2 2.140(5) 2
